data_4314919
loop_
_publ_author_name
'Yan-Hong Peng'
'Yi-Fei Meng'
'Liang Hu'
'Quan-Xiu Li'
'Yi-Zhi Li'
'Jing-Lin Zuo'
'Xiao-Zeng You'

_publ_section_title
;
 Syntheses, Structures, and Magnetic Properties of Heterobimetallic
 Clusters with Tricyanometalate and \p-Conjugated Ligands Containing
 1,3-Dithiol-2-ylidene
;
_journal_name_full 'Inorganic Chemistry'
_journal_page_first 1905
_journal_page_last 1912
_journal_paper_doi 10.1021/ic9023713
_journal_volume 49
_journal_year 2010
_chemical_formula_sum 'C56 H62 B2 Fe2 N22 Ni O8 S8'
_chemical_formula_weight 1619.79
_chemical_name_systematic
; 
 ? 
;
_space_group_IT_number 15
_symmetry_cell_setting monoclinic
_symmetry_space_group_name_Hall '-C 2yc'
_symmetry_space_group_name_H-M 'C 1 2/c 1'
_atom_sites_solution_hydrogens geom
_atom_sites_solution_primary direct
_atom_sites_solution_secondary difmap
_audit_creation_method SHELXL-97
_cell_angle_alpha 90.00
_cell_angle_beta 100.344(3)
_cell_angle_gamma 90.00
_cell_formula_units_Z 4
_cell_length_a 16.1596(19)
_cell_length_b 28.147(4)
_cell_length_c 18.708(2)
_cell_measurement_reflns_used 2111
_cell_measurement_temperature 291(2)
_cell_measurement_theta_max 24.5
_cell_measurement_theta_min 2.1
_cell_volume 8370.9(18)
_computing_cell_refinement SMART
_computing_data_collection 'SMART (Bruker, 2000)'
_computing_data_reduction 'SAINT (Bruker, 2000)'
_computing_molecular_graphics SHELXTL
_computing_publication_material SHELXTL
_computing_structure_refinement SHELXTL
_computing_structure_solution 'SHELXTL (Bruker, 2000)'
_diffrn_ambient_temperature 291(2)
_diffrn_measured_fraction_theta_full 0.992
_diffrn_measured_fraction_theta_max 0.992
_diffrn_radiation_monochromator graphite
_diffrn_radiation_source 'fine-focus sealed tube'
_diffrn_radiation_type MoK\a
_diffrn_radiation_wavelength 0.71073
_diffrn_reflns_av_R_equivalents 0.0616
_diffrn_reflns_av_sigmaI/netI 0.0854
_diffrn_reflns_limit_h_max 19
_diffrn_reflns_limit_h_min -14
_diffrn_reflns_limit_k_max 32
_diffrn_reflns_limit_k_min -34
_diffrn_reflns_limit_l_max 15
_diffrn_reflns_limit_l_min -23
_diffrn_reflns_number 22437
_diffrn_reflns_theta_full 26.00
_diffrn_reflns_theta_max 26.00
_diffrn_reflns_theta_min 1.70
_exptl_absorpt_coefficient_mu 0.822
_exptl_absorpt_correction_T_max 0.8529
_exptl_absorpt_correction_T_min 0.8399
_exptl_absorpt_correction_type multi-scan
_exptl_absorpt_process_details 'SADABS; Bruker, 2000'
_exptl_crystal_colour Red
_exptl_crystal_density_diffrn 1.285
_exptl_crystal_density_method 'not measured'
_exptl_crystal_description block
_exptl_crystal_F_000 3336
_exptl_crystal_size_max 0.22
_exptl_crystal_size_mid 0.21
_exptl_crystal_size_min 0.20
_refine_diff_density_max 0.581
_refine_diff_density_min -0.472
_refine_diff_density_rms 0.105
_refine_ls_extinction_method none
_refine_ls_goodness_of_fit_ref 0.965
_refine_ls_hydrogen_treatment constr
_refine_ls_matrix_type full
_refine_ls_number_parameters 484
_refine_ls_number_reflns 8159
_refine_ls_number_restraints 81
_refine_ls_restrained_S_all 0.975
_refine_ls_R_factor_all 0.1259
_refine_ls_R_factor_gt 0.0706
_refine_ls_shift/su_max 0.000
_refine_ls_shift/su_mean 0.000
_refine_ls_structure_factor_coef Fsqd
_refine_ls_weighting_details 'calc w=1/[\s^2^(Fo^2^)+(0.1448P)^2^+0.0000P] where P=(Fo^2^+2Fc^2^)/3'
_refine_ls_weighting_scheme calc
_refine_ls_wR_factor_gt 0.2062
_refine_ls_wR_factor_ref 0.2373
_reflns_number_gt 4420
_reflns_number_total 8159
_reflns_threshold_expression >2sigma(I)
_cod_data_source_file ic9023713_si_002_3.cif
_cod_data_source_block 3
_cod_database_code 4314919

loop_
_symmetry_equiv_pos_as_xyz
'x, y, z'
'-x, y, -z+1/2'
'x+1/2, y+1/2, z'
'-x+1/2, y+1/2, -z+1/2'
'-x, -y, -z'
'x, -y, z-1/2'
'-x+1/2, -y+1/2, -z'
'x+1/2, -y+1/2, z-1/2'

loop_
_atom_site_label
_atom_site_type_symbol
_atom_site_fract_x
_atom_site_fract_y
_atom_site_fract_z
_atom_site_U_iso_or_equiv
_atom_site_adp_type
_atom_site_occupancy
_atom_site_symmetry_multiplicity
_atom_site_calc_flag
_atom_site_refinement_flags
_atom_site_disorder_assembly
_atom_site_disorder_group
Fe1 Fe 0.75631(4) 0.28159(3) 0.70395(4) 0.0453(3) Uani 1 1 d . . .
Ni1 Ni 0.5000 0.19749(3) 0.7500 0.0392(3) Uani 1 2 d S . .
S1 S 0.53388(12) 0.08281(6) 0.53839(9) 0.0661(5) Uani 1 1 d . . .
S2 S 0.49361(12) 0.02404(6) 0.65612(10) 0.0705(5) Uani 1 1 d . . .
S3 S 0.66187(16) 0.01186(8) 0.50336(13) 0.0999(7) Uani 1 1 d U . .
S4 S 0.60941(13) -0.05528(6) 0.63091(11) 0.0828(6) Uani 1 1 d U . .
B1 B 0.8807(4) 0.2081(3) 0.6622(4) 0.0577(18) Uani 1 1 d . . .
H1A H 0.9207 0.1851 0.6487 0.069 Uiso 1 1 d R . .
C1 C 0.9875(4) 0.2773(3) 0.6465(4) 0.0703(19) Uani 1 1 d . . .
H1 H 1.0312 0.2595 0.6340 0.084 Uiso 1 1 calc R . .
C2 C 0.9862(4) 0.3252(3) 0.6503(3) 0.0659(17) Uani 1 1 d . . .
H2 H 1.0267 0.3464 0.6404 0.079 Uiso 1 1 calc R . .
C3 C 0.9098(4) 0.3356(2) 0.6725(3) 0.0591(16) Uani 1 1 d . . .
H3 H 0.8913 0.3661 0.6808 0.071 Uiso 1 1 calc R . .
C4 C 0.8848(4) 0.1627(2) 0.7865(4) 0.0691(19) Uani 1 1 d . . .
H4 H 0.9213 0.1378 0.7814 0.083 Uiso 1 1 calc R . .
C5 C 0.8443(4) 0.1703(3) 0.8449(4) 0.0720(19) Uani 1 1 d . . .
H5 H 0.8490 0.1520 0.8868 0.086 Uiso 1 1 calc R . .
C6 C 0.7959(4) 0.2104(2) 0.8285(3) 0.0579(16) Uani 1 1 d . . .
H6 H 0.7614 0.2236 0.8580 0.069 Uiso 1 1 calc R . .
C7 C 0.7710(5) 0.1827(2) 0.5473(3) 0.0644(17) Uani 1 1 d . . .
H7 H 0.8019 0.1597 0.5279 0.077 Uiso 1 1 calc R . .
C8 C 0.6908(4) 0.1966(2) 0.5195(3) 0.0688(18) Uani 1 1 d . . .
H8 H 0.6562 0.1842 0.4787 0.083 Uiso 1 1 calc R . .
C9 C 0.6709(4) 0.2329(2) 0.5638(3) 0.0573(15) Uani 1 1 d . . .
H9 H 0.6207 0.2499 0.5571 0.069 Uiso 1 1 calc R . .
C10 C 0.7725(4) 0.3215(2) 0.7889(3) 0.0579(15) Uani 1 1 d . . .
C11 C 0.7053(4) 0.3351(2) 0.6484(3) 0.0610(16) Uani 1 1 d . . .
C12 C 0.6489(4) 0.26426(19) 0.7254(3) 0.0462(13) Uani 1 1 d . . .
C13 C 0.4456(4) 0.2438(2) 0.6043(3) 0.0578(15) Uani 1 1 d . . .
H13 H 0.4628 0.2706 0.6321 0.069 Uiso 1 1 calc R . .
C14 C 0.4110(4) 0.2495(3) 0.5320(4) 0.0712(19) Uani 1 1 d . . .
H14 H 0.4048 0.2796 0.5114 0.085 Uiso 1 1 calc R . .
C15 C 0.3858(4) 0.2097(3) 0.4909(4) 0.079(2) Uani 1 1 d . . .
H15 H 0.3635 0.2124 0.4416 0.095 Uiso 1 1 calc R . .
C16 C 0.3942(4) 0.1661(2) 0.5237(3) 0.0650(17) Uani 1 1 d . . .
H16 H 0.3760 0.1390 0.4972 0.078 Uiso 1 1 calc R . .
C17 C 0.4298(3) 0.1626(2) 0.5960(3) 0.0496(14) Uani 1 1 d . . .
C18 C 0.3617(3) 0.1423(2) 0.8023(3) 0.0518(14) Uani 1 1 d . . .
H18 H 0.3731 0.1643 0.8398 0.062 Uiso 1 1 calc R . .
C19 C 0.2999(4) 0.1094(2) 0.8048(4) 0.0611(16) Uani 1 1 d . . .
H19 H 0.2695 0.1094 0.8425 0.073 Uiso 1 1 calc R . .
C20 C 0.2840(4) 0.0764(2) 0.7500(4) 0.0689(19) Uani 1 1 d . . .
H20 H 0.2432 0.0532 0.7511 0.083 Uiso 1 1 calc R . .
C21 C 0.3283(4) 0.0773(2) 0.6930(4) 0.0641(17) Uani 1 1 d . . .
C22 C 0.3913(3) 0.11194(18) 0.6957(3) 0.0471(13) Uani 1 1 d . . .
C23 C 0.4368(3) 0.1157(2) 0.6339(3) 0.0527(14) Uani 1 1 d . . .
C24 C 0.4793(4) 0.0793(2) 0.6111(3) 0.0579(15) Uani 1 1 d . . .
C25 C 0.5882(4) 0.0286(2) 0.5560(4) 0.0652(15) Uani 1 1 d U . .
C26 C 0.6787(7) 0.0602(4) 0.4561(6) 0.139(3) Uani 1 1 d U . .
H26A H 0.6332 0.0820 0.4572 0.209 Uiso 1 1 d R . .
H26B H 0.6783 0.0503 0.4069 0.209 Uiso 1 1 d R . .
H26C H 0.7311 0.0757 0.4747 0.209 Uiso 1 1 d R . .
C27 C 0.5701(4) 0.0014(2) 0.6091(4) 0.0698(16) Uani 1 1 d U . .
C28 C 0.6640(6) -0.0476(3) 0.7226(5) 0.115(3) Uani 1 1 d U . .
H28A H 0.6918 -0.0173 0.7267 0.173 Uiso 1 1 d R . .
H28B H 0.7050 -0.0724 0.7352 0.173 Uiso 1 1 d R . .
H28C H 0.6242 -0.0487 0.7549 0.173 Uiso 1 1 d R . .
N1 N 0.9155(3) 0.25885(18) 0.6637(3) 0.0583(13) Uani 1 1 d . . .
N2 N 0.8675(3) 0.29604(17) 0.6799(3) 0.0515(12) Uani 1 1 d . . .
N3 N 0.8611(3) 0.19827(17) 0.7382(3) 0.0549(12) Uani 1 1 d . . .
N4 N 0.8058(3) 0.22756(16) 0.7639(2) 0.0513(12) Uani 1 1 d . . .
N5 N 0.7972(3) 0.20837(17) 0.6082(3) 0.0549(12) Uani 1 1 d . . .
N6 N 0.7372(3) 0.23944(16) 0.6186(2) 0.0475(11) Uani 1 1 d . . .
N7 N 0.7789(4) 0.3446(2) 0.8399(3) 0.0803(17) Uani 1 1 d . . .
N8 N 0.6754(4) 0.3665(2) 0.6171(4) 0.094(2) Uani 1 1 d . . .
N9 N 0.5880(3) 0.24801(15) 0.7375(2) 0.0467(11) Uani 1 1 d . . .
N10 N 0.4555(3) 0.20074(15) 0.6361(2) 0.0454(11) Uani 1 1 d . . .
N11 N 0.4069(3) 0.14436(15) 0.7486(2) 0.0459(11) Uani 1 1 d . . .
O1 O 0.0000 0.0657(10) 0.7500 0.230(13) Uani 0.50 2 d SPU . .
H1B H -0.0221 0.0628 0.7054 0.276 Uiso 0.25 1 d PR . .
H1C H 0.0484 0.0529 0.7561 0.276 Uiso 0.25 1 d PR . .
O2 O 0.8454(17) 0.0186(10) 0.3525(15) 0.302(13) Uani 0.50 1 d PU . .
H2A H 0.8215 0.0003 0.3786 0.362 Uiso 0.50 1 d PR . .
H2B H 0.8118 0.0414 0.3384 0.362 Uiso 0.50 1 d PR . .
O3 O 0.574(2) 0.4253(10) 0.4885(18) 0.344(15) Uani 0.50 1 d PU . .
H3A H 0.6056 0.4082 0.5191 0.413 Uiso 0.50 1 d PR . .
H3B H 0.5243 0.4238 0.4985 0.413 Uiso 0.50 1 d PR . .
O4 O 0.3396(17) 0.3885(9) 0.5805(16) 0.298(13) Uani 0.50 1 d PU . .
H4A H 0.3137 0.3984 0.5396 0.357 Uiso 0.50 1 d PR . .
H4B H 0.3162 0.3918 0.6175 0.357 Uiso 0.50 1 d PR . .
O5 O 0.844(2) 0.0446(12) 0.9347(18) 0.377(18) Uani 0.50 1 d PU . .
H5A H 0.8091 0.0312 0.9570 0.452 Uiso 0.50 1 d PR . .
H5B H 0.8901 0.0304 0.9325 0.452 Uiso 0.50 1 d PR . .
O6 O 0.6059(19) 0.4371(10) 0.3666(15) 0.317(14) Uani 0.50 1 d PU . .
H6A H 0.6404 0.4594 0.3808 0.380 Uiso 0.50 1 d PR . .
H6B H 0.6341 0.4129 0.3584 0.380 Uiso 0.50 1 d PR . .
O7 O 0.864(3) 0.0298(16) 0.216(3) 0.56(3) Uani 0.50 1 d PU . .
H7A H 0.8609 0.0458 0.1771 0.668 Uiso 0.50 1 d PR . .
H7B H 0.9143 0.0313 0.2389 0.668 Uiso 0.50 1 d PR . .
O8 O 0.481(3) 0.3656(16) 0.534(3) 0.52(3) Uani 0.50 1 d PU . .
H8A H 0.5062 0.3494 0.5697 0.621 Uiso 0.50 1 d PR . .
H8B H 0.4321 0.3723 0.5428 0.621 Uiso 0.50 1 d PR . .
O9 O 0.0000 0.132(2) 0.2500 0.58(5) Uani 0.50 2 d SPU . .
H9A H -0.0138 0.1373 0.2048 0.694 Uiso 0.25 1 d PR . .
H9B H 0.0506 0.1237 0.2666 0.694 Uiso 0.25 1 d PR . .

loop_
_atom_site_aniso_label
_atom_site_aniso_U_11
_atom_site_aniso_U_22
_atom_site_aniso_U_33
_atom_site_aniso_U_23
_atom_site_aniso_U_13
_atom_site_aniso_U_12
Fe1 0.0422(5) 0.0507(5) 0.0427(5) 0.0009(4) 0.0069(3) -0.0081(3)
Ni1 0.0391(5) 0.0407(5) 0.0379(5) 0.000 0.0070(4) 0.000
S1 0.0844(12) 0.0590(10) 0.0556(10) -0.0077(8) 0.0142(9) 0.0043(8)
S2 0.0925(13) 0.0500(10) 0.0710(12) -0.0011(8) 0.0196(10) 0.0019(9)
S3 0.1146(16) 0.0919(14) 0.1023(16) -0.0156(12) 0.0445(13) 0.0169(12)
S4 0.1078(15) 0.0518(10) 0.0851(13) -0.0106(9) 0.0071(11) 0.0113(9)
B1 0.045(4) 0.066(5) 0.063(5) 0.008(4) 0.011(3) -0.006(3)
C1 0.041(3) 0.103(6) 0.068(4) 0.019(4) 0.014(3) -0.006(4)
C2 0.051(4) 0.082(5) 0.065(4) 0.010(4) 0.012(3) -0.024(3)
C3 0.057(4) 0.064(4) 0.055(4) -0.002(3) 0.007(3) -0.015(3)
C4 0.056(4) 0.058(4) 0.085(5) 0.019(4) -0.010(4) -0.003(3)
C5 0.079(5) 0.077(5) 0.057(4) 0.015(4) 0.004(4) -0.018(4)
C6 0.065(4) 0.065(4) 0.042(3) 0.005(3) 0.007(3) -0.014(3)
C7 0.086(5) 0.063(4) 0.047(4) -0.002(3) 0.019(3) -0.013(4)
C8 0.081(5) 0.076(5) 0.046(4) -0.007(3) 0.003(3) -0.026(4)
C9 0.053(3) 0.069(4) 0.048(3) 0.005(3) 0.004(3) -0.013(3)
C10 0.062(4) 0.057(4) 0.053(4) -0.002(3) 0.006(3) -0.018(3)
C11 0.060(4) 0.068(4) 0.057(4) 0.008(3) 0.016(3) 0.004(3)
C12 0.051(3) 0.047(3) 0.040(3) -0.002(3) 0.006(3) -0.003(3)
C13 0.071(4) 0.052(4) 0.050(4) 0.003(3) 0.008(3) -0.002(3)
C14 0.085(5) 0.071(5) 0.056(4) 0.019(4) 0.009(4) 0.010(4)
C15 0.091(5) 0.095(6) 0.048(4) -0.003(4) 0.003(4) 0.013(4)
C16 0.082(5) 0.063(4) 0.046(4) -0.001(3) 0.000(3) 0.005(3)
C17 0.053(3) 0.054(4) 0.041(3) -0.002(3) 0.006(3) 0.005(3)
C18 0.055(3) 0.048(3) 0.053(4) 0.004(3) 0.010(3) 0.003(3)
C19 0.052(4) 0.058(4) 0.077(5) 0.013(4) 0.022(3) 0.006(3)
C20 0.049(4) 0.057(4) 0.101(6) 0.012(4) 0.013(4) -0.008(3)
C21 0.050(4) 0.058(4) 0.082(5) 0.001(3) 0.007(3) -0.005(3)
C22 0.052(3) 0.042(3) 0.044(3) 0.005(3) 0.001(3) 0.002(3)
C23 0.053(3) 0.049(3) 0.052(4) -0.006(3) -0.003(3) -0.003(3)
C24 0.068(4) 0.055(4) 0.048(4) -0.010(3) 0.004(3) -0.008(3)
C25 0.078(4) 0.052(3) 0.063(4) -0.018(2) 0.008(3) 0.004(3)
C26 0.153(5) 0.139(5) 0.140(5) 0.010(4) 0.063(4) -0.001(4)
C27 0.083(5) 0.054(3) 0.071(4) -0.013(3) 0.009(3) -0.004(3)
C28 0.139(5) 0.097(4) 0.102(4) -0.001(3) 0.002(3) 0.023(4)
N1 0.040(3) 0.068(3) 0.067(3) 0.009(3) 0.010(2) -0.002(2)
N2 0.042(3) 0.060(3) 0.051(3) 0.004(2) 0.004(2) -0.014(2)
N3 0.048(3) 0.059(3) 0.056(3) 0.003(3) 0.005(2) -0.005(2)
N4 0.048(3) 0.055(3) 0.048(3) 0.003(2) 0.001(2) -0.006(2)
N5 0.053(3) 0.062(3) 0.050(3) 0.002(2) 0.012(2) -0.006(2)
N6 0.042(2) 0.058(3) 0.043(3) -0.002(2) 0.009(2) -0.006(2)
N7 0.106(5) 0.071(4) 0.062(4) -0.011(3) 0.011(3) -0.021(3)
N8 0.098(5) 0.091(5) 0.097(5) 0.035(4) 0.025(4) 0.027(4)
N9 0.044(3) 0.049(3) 0.049(3) -0.004(2) 0.014(2) -0.001(2)
N10 0.048(3) 0.049(3) 0.039(2) 0.002(2) 0.008(2) -0.001(2)
N11 0.043(2) 0.046(3) 0.048(3) 0.006(2) 0.006(2) 0.003(2)
O1 0.231(14) 0.224(14) 0.235(14) 0.000 0.041(5) 0.000
O2 0.300(14) 0.304(14) 0.301(14) -0.005(5) 0.051(6) -0.004(5)
O3 0.347(16) 0.342(16) 0.346(16) 0.004(5) 0.068(6) 0.007(5)
O4 0.292(13) 0.301(13) 0.302(13) 0.008(5) 0.061(5) -0.006(5)
O5 0.376(19) 0.375(19) 0.378(19) 0.005(5) 0.066(6) -0.001(5)
O6 0.322(15) 0.314(15) 0.317(15) 0.002(5) 0.063(6) 0.004(5)
O7 0.56(3) 0.56(3) 0.56(3) -0.001(5) 0.101(8) -0.001(5)
O8 0.52(3) 0.52(3) 0.52(3) -0.002(5) 0.090(7) -0.005(5)
O9 0.58(5) 0.58(5) 0.58(5) 0.000 0.105(10) 0.000

loop_
_atom_type_symbol
_atom_type_description
_atom_type_scat_dispersion_real
_atom_type_scat_dispersion_imag
_atom_type_scat_source
C C 0.0033 0.0016 'International Tables Vol C Tables 4.2.6.8 and 6.1.1.4'
H H 0.0000 0.0000 'International Tables Vol C Tables 4.2.6.8 and 6.1.1.4'
B B 0.0013 0.0007 'International Tables Vol C Tables 4.2.6.8 and 6.1.1.4'
N N 0.0061 0.0033 'International Tables Vol C Tables 4.2.6.8 and 6.1.1.4'
S S 0.1246 0.1234 'International Tables Vol C Tables 4.2.6.8 and 6.1.1.4'
Fe Fe 0.3463 0.8444 'International Tables Vol C Tables 4.2.6.8 and 6.1.1.4'
Ni Ni 0.3393 1.1124 'International Tables Vol C Tables 4.2.6.8 and 6.1.1.4'
O O 0.0106 0.0060 'International Tables Vol C Tables 4.2.6.8 and 6.1.1.4'

loop_
_geom_angle_atom_site_label_1
_geom_angle_atom_site_label_2
_geom_angle_atom_site_label_3
_geom_angle
_geom_angle_site_symmetry_1
_geom_angle_site_symmetry_3
_geom_angle_publ_flag
C12 Fe1 C10 88.3(2) . . ?
C12 Fe1 C11 89.8(2) . . ?
C10 Fe1 C11 88.3(3) . . ?
C12 Fe1 N6 90.0(2) . . ?
C10 Fe1 N6 178.1(2) . . ?
C11 Fe1 N6 92.5(2) . . ?
C12 Fe1 N2 177.0(2) . . ?
C10 Fe1 N2 94.2(2) . . ?
C11 Fe1 N2 92.0(2) . . ?
N6 Fe1 N2 87.50(19) . . ?
C12 Fe1 N4 88.5(2) . . ?
C10 Fe1 N4 89.9(2) . . ?
C11 Fe1 N4 177.6(2) . . ?
N6 Fe1 N4 89.16(19) . . ?
N2 Fe1 N4 89.8(2) . . ?
N9 Ni1 N9 92.4(2) . 2_656 ?
N9 Ni1 N11 172.79(17) . . ?
N9 Ni1 N11 89.17(17) 2_656 . ?
N9 Ni1 N11 89.17(17) . 2_656 ?
N9 Ni1 N11 172.79(17) 2_656 2_656 ?
N11 Ni1 N11 90.2(2) . 2_656 ?
N9 Ni1 N10 88.40(17) . . ?
N9 Ni1 N10 88.19(17) 2_656 . ?
N11 Ni1 N10 84.61(17) . . ?
N11 Ni1 N10 98.89(17) 2_656 . ?
N9 Ni1 N10 88.19(17) . 2_656 ?
N9 Ni1 N10 88.40(17) 2_656 2_656 ?
N11 Ni1 N10 98.89(17) . 2_656 ?
N11 Ni1 N10 84.61(17) 2_656 2_656 ?
N10 Ni1 N10 175.1(2) . 2_656 ?
C24 S1 C25 96.3(3) . . ?
C27 S2 C24 97.1(3) . . ?
C26 S3 C25 105.7(4) . . ?
C27 S4 C28 102.1(4) . . ?
N1 B1 N5 106.5(5) . . ?
N1 B1 N3 106.7(5) . . ?
N5 B1 N3 107.9(5) . . ?
N1 B1 H1A 111.5 . . ?
N5 B1 H1A 112.0 . . ?
N3 B1 H1A 112.0 . . ?
C2 C1 N1 110.3(6) . . ?
C2 C1 H1 124.9 . . ?
N1 C1 H1 124.9 . . ?
C1 C2 C3 104.4(6) . . ?
C1 C2 H2 127.8 . . ?
C3 C2 H2 127.8 . . ?
N2 C3 C2 110.6(6) . . ?
N2 C3 H3 124.7 . . ?
C2 C3 H3 124.7 . . ?
N3 C4 C5 107.0(6) . . ?
N3 C4 H4 126.5 . . ?
C5 C4 H4 126.5 . . ?
C6 C5 C4 106.3(6) . . ?
C6 C5 H5 126.9 . . ?
C4 C5 H5 126.9 . . ?
N4 C6 C5 110.1(6) . . ?
N4 C6 H6 125.0 . . ?
C5 C6 H6 125.0 . . ?
N5 C7 C8 107.6(6) . . ?
N5 C7 H7 126.2 . . ?
C8 C7 H7 126.2 . . ?
C7 C8 C9 106.8(6) . . ?
C7 C8 H8 126.6 . . ?
C9 C8 H8 126.6 . . ?
N6 C9 C8 108.3(6) . . ?
N6 C9 H9 125.8 . . ?
C8 C9 H9 125.8 . . ?
N7 C10 Fe1 177.2(6) . . ?
N8 C11 Fe1 179.0(7) . . ?
N9 C12 Fe1 171.2(5) . . ?
N10 C13 C14 122.3(6) . . ?
N10 C13 H13 118.8 . . ?
C14 C13 H13 118.8 . . ?
C13 C14 C15 118.7(6) . . ?
C13 C14 H14 120.6 . . ?
C15 C14 H14 120.6 . . ?
C16 C15 C14 118.8(6) . . ?
C16 C15 H15 120.6 . . ?
C14 C15 H15 120.6 . . ?
C15 C16 C17 119.8(6) . . ?
C15 C16 H16 120.1 . . ?
C17 C16 H16 120.1 . . ?
N10 C17 C16 121.9(5) . . ?
N10 C17 C23 117.1(5) . . ?
C16 C17 C23 120.9(5) . . ?
N11 C18 C19 123.5(6) . . ?
N11 C18 H18 118.2 . . ?
C19 C18 H18 118.2 . . ?
C18 C19 C20 118.2(6) . . ?
C18 C19 H19 120.9 . . ?
C20 C19 H19 120.9 . . ?
C19 C20 C21 120.5(6) . . ?
C19 C20 H20 119.8 . . ?
C21 C20 H20 119.8 . . ?
C20 C21 C22 117.2(6) . . ?
N11 C22 C21 122.7(5) . . ?
N11 C22 C23 118.4(5) . . ?
C21 C22 C23 118.7(5) . . ?
C24 C23 C22 123.2(5) . . ?
C24 C23 C17 121.5(6) . . ?
C22 C23 C17 115.3(5) . . ?
C23 C24 S1 124.1(5) . . ?
C23 C24 S2 123.4(5) . . ?
S1 C24 S2 112.3(3) . . ?
C27 C25 S3 122.1(5) . . ?
C27 C25 S1 118.0(5) . . ?
S3 C25 S1 119.9(4) . . ?
S3 C26 H26A 108.0 . . ?
S3 C26 H26B 107.3 . . ?
H26A C26 H26B 109.5 . . ?
S3 C26 H26C 113.1 . . ?
H26A C26 H26C 109.5 . . ?
H26B C26 H26C 109.5 . . ?
C25 C27 S4 125.7(6) . . ?
C25 C27 S2 115.8(5) . . ?
S4 C27 S2 118.3(4) . . ?
S4 C28 H28A 109.0 . . ?
S4 C28 H28B 110.3 . . ?
H28A C28 H28B 109.5 . . ?
S4 C28 H28C 109.1 . . ?
H28A C28 H28C 109.5 . . ?
H28B C28 H28C 109.5 . . ?
C1 N1 N2 107.5(5) . . ?
C1 N1 B1 132.5(6) . . ?
N2 N1 B1 119.8(5) . . ?
C3 N2 N1 107.3(5) . . ?
C3 N2 Fe1 134.8(4) . . ?
N1 N2 Fe1 117.9(3) . . ?
C4 N3 N4 109.6(5) . . ?
C4 N3 B1 131.9(6) . . ?
N4 N3 B1 118.3(5) . . ?
C6 N4 N3 107.0(5) . . ?
C6 N4 Fe1 133.7(4) . . ?
N3 N4 Fe1 119.3(4) . . ?
N6 N5 C7 110.1(5) . . ?
N6 N5 B1 118.6(5) . . ?
C7 N5 B1 131.2(6) . . ?
N5 N6 C9 107.2(5) . . ?
N5 N6 Fe1 119.8(3) . . ?
C9 N6 Fe1 133.0(4) . . ?
C12 N9 Ni1 159.6(4) . . ?
C17 N10 C13 118.4(5) . . ?
C17 N10 Ni1 123.0(4) . . ?
C13 N10 Ni1 118.3(4) . . ?
C22 N11 C18 117.9(5) . . ?
C22 N11 Ni1 122.0(4) . . ?
C18 N11 Ni1 120.1(4) . . ?
H1B O1 H1C 107.7 . . ?
H2A O2 H2B 107.7 . . ?
H3A O3 H3B 107.7 . . ?
H4A O4 H4B 118.5 . . ?
H5A O5 H5B 118.7 . . ?
H6A O6 H6B 107.7 . . ?
H7A O7 H7B 107.7 . . ?
H8A O8 H8B 107.7 . . ?
H9A O9 H9B 118.4 . . ?

loop_
_geom_bond_atom_site_label_1
_geom_bond_atom_site_label_2
_geom_bond_distance
_geom_bond_site_symmetry_2
_geom_bond_publ_flag
Fe1 C12 1.914(6) . ?
Fe1 C10 1.925(7) . ?
Fe1 C11 1.929(7) . ?
Fe1 N6 1.968(4) . ?
Fe1 N2 1.972(4) . ?
Fe1 N4 1.972(5) . ?
Ni1 N9 2.054(5) . ?
Ni1 N9 2.054(5) 2_656 ?
Ni1 N11 2.118(4) . ?
Ni1 N11 2.118(4) 2_656 ?
Ni1 N10 2.125(4) . ?
Ni1 N10 2.125(4) 2_656 ?
S1 C24 1.752(6) . ?
S1 C25 1.761(6) . ?
S2 C27 1.760(7) . ?
S2 C24 1.764(6) . ?
S3 C26 1.673(10) . ?
S3 C25 1.740(7) . ?
S4 C27 1.740(7) . ?
S4 C28 1.795(9) . ?
B1 N1 1.532(8) . ?
B1 N5 1.533(8) . ?
B1 N3 1.538(8) . ?
B1 H1A 0.9800 . ?
C1 C2 1.348(9) . ?
C1 N1 1.365(7) . ?
C1 H1 0.9300 . ?
C2 C3 1.403(8) . ?
C2 H2 0.9300 . ?
C3 N2 1.327(7) . ?
C3 H3 0.9300 . ?
C4 N3 1.358(7) . ?
C4 C5 1.388(9) . ?
C4 H4 0.9300 . ?
C5 C6 1.376(9) . ?
C5 H5 0.9300 . ?
C6 N4 1.336(7) . ?
C6 H6 0.9300 . ?
C7 N5 1.351(7) . ?
C7 C8 1.363(9) . ?
C7 H7 0.9300 . ?
C8 C9 1.391(9) . ?
C8 H8 0.9300 . ?
C9 N6 1.355(7) . ?
C9 H9 0.9300 . ?
C10 N7 1.144(8) . ?
C11 N8 1.122(8) . ?
C12 N9 1.144(6) . ?
C13 N10 1.347(7) . ?
C13 C14 1.375(8) . ?
C13 H13 0.9300 . ?
C14 C15 1.380(9) . ?
C14 H14 0.9300 . ?
C15 C16 1.366(9) . ?
C15 H15 0.9300 . ?
C16 C17 1.375(8) . ?
C16 H16 0.9300 . ?
C17 N10 1.333(7) . ?
C17 C23 1.494(8) . ?
C18 N11 1.346(7) . ?
C18 C19 1.368(8) . ?
C18 H18 0.9300 . ?
C19 C20 1.374(9) . ?
C19 H19 0.9300 . ?
C20 C21 1.387(9) . ?
C20 H20 0.9300 . ?
C21 C22 1.404(8) . ?
C22 N11 1.337(7) . ?
C22 C23 1.480(8) . ?
C23 C24 1.345(8) . ?
C25 C27 1.328(9) . ?
C26 H26A 0.9600 . ?
C26 H26B 0.9600 . ?
C26 H26C 0.9600 . ?
C28 H28A 0.9600 . ?
C28 H28B 0.9600 . ?
C28 H28C 0.9600 . ?
N1 N2 1.369(7) . ?
N3 N4 1.365(6) . ?
N5 N6 1.346(6) . ?
O1 H1B 0.8499 . ?
O1 H1C 0.8500 . ?
O2 H2A 0.8499 . ?
O2 H2B 0.8500 . ?
O3 H3A 0.8499 . ?
O3 H3B 0.8499 . ?
O4 H4A 0.8501 . ?
O4 H4B 0.8500 . ?
O5 H5A 0.8500 . ?
O5 H5B 0.8501 . ?
O6 H6A 0.8500 . ?
O6 H6B 0.8498 . ?
O7 H7A 0.8501 . ?
O7 H7B 0.8501 . ?
O8 H8A 0.8499 . ?
O8 H8B 0.8501 . ?
O9 H9A 0.8500 . ?
O9 H9B 0.8500 . ?
